data_2205842
loop_
_publ_author_name
'Wang, Yan-Ling'
'Yu, Wen-Tao'
'Xu, Dong'
'Wang, Xin-Qiang'
'Zhang, Guang-Hui'
'Feng, Lin'

_publ_section_title
;
 4,5-Bis(phenylsulfonylthio)-1,3-dithiolane-2-thione
;
_journal_issue 5
_journal_name_full 'Acta Crystallographica Section E'
_journal_page_first o1432
_journal_page_last o1433
_journal_paper_doi 10.1107/S1600536805011876
_journal_volume 61
_journal_year 2005
_chemical_formula_iupac 'C15 H10 O4 S7'
_chemical_formula_moiety 'C15 H10 O4 S7'
_chemical_formula_sum 'C15 H10 O4 S7'
_chemical_formula_weight 478.65
_chemical_name_systematic
;
 ?
;
_space_group_IT_number 14
_symmetry_cell_setting monoclinic
_symmetry_space_group_name_Hall '-P 2ybc'
_symmetry_space_group_name_H-M 'P 1 21/c 1'
_atom_sites_solution_hydrogens geom
_atom_sites_solution_primary direct
_atom_sites_solution_secondary difmap
_audit_creation_method SHELXTL
_cell_angle_alpha 90
_cell_angle_beta 114.338(11)
_cell_angle_gamma 90
_cell_formula_units_Z 4
_cell_length_a 12.3011(17)
_cell_length_b 12.3846(13)
_cell_length_c 14.187(2)
_cell_measurement_reflns_used 61
_cell_measurement_temperature 293.0(10)
_cell_measurement_theta_max 12.4
_cell_measurement_theta_min 5.0
_cell_volume 1969.2(5)
_computing_cell_refinement XSCANS
_computing_data_collection 'XSCANS (Bruker,1996)'
_computing_data_reduction 'SHELXTL (Bruker, 1997)'
_computing_molecular_graphics SHELXTL
_computing_publication_material 'program (reference)?'
_computing_structure_refinement SHELXTL
_computing_structure_solution 'SIR97 (Altomare <i>et al.</i>, 1999)'
_diffrn_ambient_temperature 293.0(10)
_diffrn_measured_fraction_theta_full 0.973
_diffrn_measured_fraction_theta_max 0.973
_diffrn_measurement_device_type 'Bruker P4'
_diffrn_measurement_method \w
_diffrn_radiation_monochromator graphite
_diffrn_radiation_source 'fine-focus sealed tube'
_diffrn_radiation_type MoK\a
_diffrn_radiation_wavelength 0.71073
_diffrn_reflns_av_R_equivalents 0.054
_diffrn_reflns_av_sigmaI/netI 0.063
_diffrn_reflns_limit_h_max 1
_diffrn_reflns_limit_h_min -15
_diffrn_reflns_limit_k_max 1
_diffrn_reflns_limit_k_min -15
_diffrn_reflns_limit_l_max 17
_diffrn_reflns_limit_l_min -16
_diffrn_reflns_number 4637
_diffrn_reflns_theta_full 26.0
_diffrn_reflns_theta_max 26.0
_diffrn_reflns_theta_min 1.8
_diffrn_standards_decay_% 0
_diffrn_standards_interval_count 97
_diffrn_standards_number 3
_exptl_absorpt_coefficient_mu 0.82
_exptl_absorpt_correction_T_max 0.835
_exptl_absorpt_correction_T_min 0.638
_exptl_absorpt_correction_type psi-scan
_exptl_absorpt_process_details '(XSCANS; Bruker, 1996)'
_exptl_crystal_colour yellow
_exptl_crystal_density_diffrn 1.614
_exptl_crystal_density_method 'not measured'
_exptl_crystal_description prism
_exptl_crystal_F_000 976
_exptl_crystal_size_max 0.35
_exptl_crystal_size_mid 0.31
_exptl_crystal_size_min 0.22
_refine_diff_density_max 0.45
_refine_diff_density_min -0.61
_refine_ls_extinction_coef 0.0058(5)
_refine_ls_extinction_expression Fc^*^=kFc[1+0.001xFc^2^\l^3^/sin(2\q)]^-1/4^
_refine_ls_extinction_method SHELXTL
_refine_ls_goodness_of_fit_ref 1.13
_refine_ls_hydrogen_treatment constr
_refine_ls_matrix_type full
_refine_ls_number_parameters 236
_refine_ls_number_reflns 3768
_refine_ls_number_restraints 0
_refine_ls_restrained_S_all 1.13
_refine_ls_R_factor_all 0.171
_refine_ls_R_factor_gt 0.066
_refine_ls_shift/su_max <0.001
_refine_ls_shift/su_mean 0.000
_refine_ls_structure_factor_coef Fsqd
_refine_ls_weighting_details 'w=1/[\s^2^(Fo^2^)+(0.02P)^2^+8.6426P] where P=(Fo^2^+2Fc^2^)/3'
_refine_ls_weighting_scheme calc
_refine_ls_wR_factor_gt 0.124
_refine_ls_wR_factor_ref 0.185
_reflns_number_gt 1760
_reflns_number_total 3768
_reflns_threshold_expression I>2\s(I)
_cod_data_source_file ya6243.cif
_cod_data_source_block I
_cod_depositor_comments
;
The following automatic conversions were performed:
'_symmetry_cell_setting' value 'Monoclinic' changed to 'monoclinic'
according to '/home/saulius/struct/CIF-dictionaries/cif_core.dic'
dictionary named 'cif_core.dic' version 2.4.1 from 2010-06-29.

Automatic conversion script
Id: cif_fix_enum 1527 2010-12-29 10:47:43Z saulius 

The following automatic conversions were performed:

'_symmetry_cell_setting' value 'Monoclinic' changed to 'monoclinic'
according to /home/saulius/struct/CIF-dictionaries/cif_core.dic
dictionary named 'cif_core.dic' version 2.4.1 from 2010-06-29.

Automatic conversion script
Id: cif_fix_values 1715 2011-07-08 13:25:40Z adriana 
;
_cod_original_sg_symbol_H-M 'P 21/c'
_cod_database_code 2205842
_cod_database_fobs_code 2205842

loop_
_symmetry_equiv_pos_as_xyz
'x, y, z'
'-x, y+1/2, -z+1/2'
'-x, -y, -z'
'x, -y-1/2, z-1/2'

loop_
_atom_site_label
_atom_site_fract_x
_atom_site_fract_y
_atom_site_fract_z
_atom_site_U_iso_or_equiv
_atom_site_adp_type
_atom_site_calc_flag
_atom_site_refinement_flags
_atom_site_occupancy
_atom_site_type_symbol
C1 0.2457(6) 0.0431(6) 0.7436(6) 0.0566(19) Uani d . 1 C
C2 0.2542(6) 0.2114(5) 0.6363(6) 0.0507(17) Uani d . 1 C
C3 0.2592(6) 0.1257(5) 0.5788(6) 0.0512(17) Uani d . 1 C
C4 0.0041(7) 0.2093(5) 0.3911(6) 0.0546(18) Uani d . 1 C
C5 -0.0152(7) 0.3075(6) 0.3411(6) 0.067(2) Uani d . 1 C
H5A 0.0103 0.3195 0.2887 0.080 Uiso calc R 1 H
C6 -0.0735(8) 0.3883(7) 0.3705(8) 0.086(3) Uani d . 1 C
H6A -0.0903 0.4545 0.3365 0.103 Uiso calc R 1 H
C7 -0.1064(9) 0.3681(8) 0.4520(9) 0.092(3) Uani d . 1 C
H7A -0.1434 0.4226 0.4731 0.111 Uiso calc R 1 H
C8 -0.0860(8) 0.2715(7) 0.5012(8) 0.078(3) Uani d . 1 C
H8A -0.1104 0.2599 0.5543 0.093 Uiso calc R 1 H
C9 -0.0288(7) 0.1904(6) 0.4723(6) 0.060(2) Uani d . 1 C
H9A -0.0127 0.1244 0.5066 0.072 Uiso calc R 1 H
C10 0.5008(7) 0.3092(6) 0.6254(7) 0.060(2) Uani d . 1 C
C11 0.5045(8) 0.3362(7) 0.5339(7) 0.069(2) Uani d . 1 C
H11A 0.4677 0.3989 0.4993 0.083 Uiso calc R 1 H
C12 0.5636(9) 0.2693(8) 0.4930(8) 0.086(3) Uani d . 1 C
H12A 0.5686 0.2871 0.4312 0.103 Uiso calc R 1 H
C13 0.6146(10) 0.1771(9) 0.5439(9) 0.096(3) Uani d . 1 C
H13A 0.6514 0.1309 0.5143 0.115 Uiso calc R 1 H
C14 0.6139(10) 0.1487(9) 0.6390(9) 0.101(3) Uani d . 1 C
H14A 0.6522 0.0866 0.6738 0.121 Uiso calc R 1 H
C15 0.5540(8) 0.2165(7) 0.6798(8) 0.077(3) Uani d . 1 C
H15A 0.5497 0.2001 0.7422 0.092 Uiso calc R 1 H
O1 0.0505(5) 0.0036(4) 0.3867(5) 0.0680(15) Uani d . 1 O
O2 0.0800(5) 0.1239(4) 0.2604(4) 0.0734(16) Uani d . 1 O
O3 0.4577(6) 0.3687(5) 0.7831(5) 0.0806(17) Uani d . 1 O
O4 0.4231(6) 0.5022(4) 0.6431(5) 0.0827(18) Uani d . 1 O
S1 0.2345(2) -0.0353(2) 0.8307(2) 0.0842(8) Uani d . 1 S
S2 0.2488(2) 0.18389(17) 0.75328(18) 0.0681(6) Uani d . 1 S
S3 0.25720(19) -0.00028(15) 0.63162(18) 0.0613(6) Uani d . 1 S
S4 0.26486(18) 0.13498(16) 0.45786(17) 0.0613(6) Uani d . 1 S
S5 0.08245(19) 0.10653(15) 0.35960(17) 0.0591(5) Uani d . 1 S
S6 0.24298(19) 0.34592(16) 0.59385(19) 0.0680(6) Uani d . 1 S
S7 0.4226(2) 0.39319(16) 0.67563(17) 0.0641(6) Uani d . 1 S

loop_
_atom_site_aniso_label
_atom_site_aniso_U_11
_atom_site_aniso_U_22
_atom_site_aniso_U_33
_atom_site_aniso_U_12
_atom_site_aniso_U_13
_atom_site_aniso_U_23
C1 0.039(4) 0.066(4) 0.066(5) 0.011(3) 0.023(4) 0.008(4)
C2 0.045(4) 0.052(4) 0.056(4) 0.003(3) 0.023(4) -0.002(3)
C3 0.046(4) 0.052(4) 0.063(5) 0.003(3) 0.030(4) 0.000(3)
C4 0.058(5) 0.049(4) 0.065(5) -0.006(3) 0.033(4) 0.004(3)
C5 0.072(5) 0.069(5) 0.062(5) -0.006(4) 0.032(5) 0.014(4)
C6 0.089(7) 0.067(5) 0.105(8) 0.023(5) 0.043(6) 0.033(5)
C7 0.087(7) 0.092(7) 0.106(9) 0.019(6) 0.049(7) 0.013(6)
C8 0.086(6) 0.067(5) 0.103(8) -0.004(5) 0.062(6) 0.007(5)
C9 0.065(5) 0.055(4) 0.071(5) -0.006(4) 0.039(5) 0.009(4)
C10 0.053(5) 0.056(4) 0.076(6) -0.002(4) 0.032(4) 0.003(4)
C11 0.074(6) 0.066(5) 0.066(6) -0.014(4) 0.028(5) -0.003(4)
C12 0.108(8) 0.090(7) 0.079(7) -0.022(6) 0.058(6) -0.010(6)
C13 0.101(8) 0.097(8) 0.106(9) 0.013(6) 0.059(7) -0.007(7)
C14 0.114(8) 0.093(7) 0.115(9) 0.037(6) 0.064(8) 0.025(6)
C15 0.086(6) 0.072(6) 0.086(7) 0.015(5) 0.049(6) 0.015(5)
O1 0.085(4) 0.047(3) 0.082(4) -0.009(3) 0.044(3) 0.010(3)
O2 0.094(4) 0.076(4) 0.061(4) -0.023(3) 0.043(3) -0.008(3)
O3 0.091(4) 0.088(4) 0.065(4) -0.011(3) 0.034(4) -0.012(3)
O4 0.107(5) 0.043(3) 0.103(5) -0.007(3) 0.048(4) 0.000(3)
S1 0.0830(17) 0.0954(17) 0.0823(17) 0.0036(14) 0.0421(14) 0.0269(14)
S2 0.0757(14) 0.0637(12) 0.0784(15) 0.0091(11) 0.0455(13) -0.0024(11)
S3 0.0655(13) 0.0492(10) 0.0775(14) 0.0004(9) 0.0378(11) -0.0005(9)
S4 0.0642(12) 0.0657(12) 0.0695(13) -0.0066(10) 0.0432(11) -0.0053(10)
S5 0.0714(13) 0.0509(10) 0.0666(13) -0.0126(9) 0.0401(11) -0.0029(9)
S6 0.0655(13) 0.0505(11) 0.0899(17) 0.0074(10) 0.0340(12) 0.0019(10)
S7 0.0758(14) 0.0500(11) 0.0705(14) -0.0047(10) 0.0342(12) -0.0038(9)

loop_
_atom_type_symbol
_atom_type_description
_atom_type_scat_dispersion_real
_atom_type_scat_dispersion_imag
_atom_type_scat_source
C C 0.0033 0.0016 'International Tables Vol C Tables 4.2.6.8 and 6.1.1.4'
H H 0.0000 0.0000 'International Tables Vol C Tables 4.2.6.8 and 6.1.1.4'
O O 0.0106 0.0060 'International Tables Vol C Tables 4.2.6.8 and 6.1.1.4'
S S 0.1246 0.1234 'International Tables Vol C Tables 4.2.6.8 and 6.1.1.4'

loop_
_geom_angle_atom_site_label_1
_geom_angle_atom_site_label_2
_geom_angle_atom_site_label_3
_geom_angle
S1 C1 S3 125.2(5)
S1 C1 S2 122.8(5)
S3 C1 S2 111.9(4)
C3 C2 S2 117.0(5)
C3 C2 S6 123.6(6)
S2 C2 S6 119.3(4)
C2 C3 S3 115.6(5)
C2 C3 S4 124.7(6)
S3 C3 S4 119.7(4)
C5 C4 C9 121.9(7)
C5 C4 S5 120.1(6)
C9 C4 S5 117.8(6)
C4 C5 C6 118.7(7)
C4 C5 H5A 120.7
C6 C5 H5A 120.7
C5 C6 C7 118.8(8)
C5 C6 H6A 120.6
C7 C6 H6A 120.6
C8 C7 C6 122.0(9)
C8 C7 H7A 119.0
C6 C7 H7A 119.0
C7 C8 C9 119.8(8)
C7 C8 H8A 120.1
C9 C8 H8A 120.1
C8 C9 C4 118.8(7)
C8 C9 H9A 120.6
C4 C9 H9A 120.6
C11 C10 C15 122.7(8)
C11 C10 S7 118.8(6)
C15 C10 S7 118.4(6)
C10 C11 C12 119.1(9)
C10 C11 H11A 120.5
C12 C11 H11A 120.5
C13 C12 C11 119.3(9)
C13 C12 H12A 120.4
C11 C12 H12A 120.4
C12 C13 C14 122.7(9)
C12 C13 H13A 118.7
C14 C13 H13A 118.7
C15 C14 C13 117.7(9)
C15 C14 H14A 121.1
C13 C14 H14A 121.1
C10 C15 C14 118.5(8)
C10 C15 H15A 120.8
C14 C15 H15A 120.8
C2 S2 C1 97.4(3)
C3 S3 C1 97.9(3)
C3 S4 S5 100.0(2)
O2 S5 O1 120.5(3)
O2 S5 C4 110.7(4)
O1 S5 C4 109.6(3)
O2 S5 S4 102.2(3)
O1 S5 S4 107.7(3)
C4 S5 S4 104.7(3)
C2 S6 S7 99.1(3)
O4 S7 O3 120.3(4)
O4 S7 C10 110.7(4)
O3 S7 C10 109.3(4)
O4 S7 S6 103.2(3)
O3 S7 S6 108.3(3)
C10 S7 S6 103.7(3)

loop_
_geom_bond_atom_site_label_1
_geom_bond_atom_site_label_2
_geom_bond_distance
C1 S1 1.622(7)
C1 S3 1.736(8)
C1 S2 1.749(8)
C2 C3 1.355(9)
C2 S2 1.722(7)
C2 S6 1.758(7)
C3 S3 1.735(7)
C3 S4 1.750(7)
C4 C5 1.379(10)
C4 C9 1.389(10)
C4 S5 1.762(7)
C5 C6 1.392(11)
C5 H5A 0.9300
C6 C7 1.396(13)
C6 H6A 0.9300
C7 C8 1.356(12)
C7 H7A 0.9300
C8 C9 1.382(10)
C8 H8A 0.9300
C9 H9A 0.9300
C10 C11 1.360(11)
C10 C15 1.388(11)
C10 S7 1.755(8)
C11 C12 1.378(11)
C11 H11A 0.9300
C12 C13 1.359(13)
C12 H12A 0.9300
C13 C14 1.397(14)
C13 H13A 0.9300
C14 C15 1.391(11)
C14 H14A 0.9300
C15 H15A 0.9300
O1 S5 1.433(5)
O2 S5 1.412(5)
O3 S7 1.435(6)
O4 S7 1.427(5)
S4 S5 2.127(3)
S6 S7 2.111(3)

loop_
_geom_torsion_atom_site_label_1
_geom_torsion_atom_site_label_2
_geom_torsion_atom_site_label_3
_geom_torsion_atom_site_label_4
_geom_torsion
S2 C2 C3 S3 0.8(8)
S6 C2 C3 S3 -174.7(4)
S2 C2 C3 S4 179.8(4)
S6 C2 C3 S4 4.3(10)
C9 C4 C5 C6 -2.5(13)
S5 C4 C5 C6 -177.7(7)
C4 C5 C6 C7 2.3(14)
C5 C6 C7 C8 -1.8(17)
C6 C7 C8 C9 1.4(17)
C7 C8 C9 C4 -1.5(14)
C5 C4 C9 C8 2.1(12)
S5 C4 C9 C8 177.4(7)
C15 C10 C11 C12 -0.2(13)
S7 C10 C11 C12 -178.6(7)
C10 C11 C12 C13 1.3(14)
C11 C12 C13 C14 -2.7(17)
C12 C13 C14 C15 2.7(18)
C11 C10 C15 C14 0.2(14)
S7 C10 C15 C14 178.7(8)
C13 C14 C15 C10 -1.4(16)
C3 C2 S2 C1 -2.5(6)
S6 C2 S2 C1 173.3(4)
S1 C1 S2 C2 -177.3(5)
S3 C1 S2 C2 3.1(5)
C2 C3 S3 C1 1.2(6)
S4 C3 S3 C1 -177.8(4)
S1 C1 S3 C3 177.7(5)
S2 C1 S3 C3 -2.8(5)
C2 C3 S4 S5 -99.1(6)
S3 C3 S4 S5 79.8(4)
C5 C4 S5 O2 -21.2(8)
C9 C4 S5 O2 163.5(6)
C5 C4 S5 O1 -156.4(7)
C9 C4 S5 O1 28.3(8)
C5 C4 S5 S4 88.3(7)
C9 C4 S5 S4 -87.0(6)
C3 S4 S5 O2 174.3(3)
C3 S4 S5 O1 -57.8(3)
C3 S4 S5 C4 58.8(3)
C3 C2 S6 S7 -101.5(6)
S2 C2 S6 S7 83.0(4)
C11 C10 S7 O4 -28.9(8)
C15 C10 S7 O4 152.5(7)
C11 C10 S7 O3 -163.6(6)
C15 C10 S7 O3 17.9(8)
C11 C10 S7 S6 81.1(7)
C15 C10 S7 S6 -97.4(7)
C2 S6 S7 O4 178.2(4)
C2 S6 S7 O3 -53.3(4)
C2 S6 S7 C10 62.8(4)

loop_
_cod_related_entry_id
_cod_related_entry_database
_cod_related_entry_code
1 ChemSpider 21129518
